data_2220262
loop_
_publ_author_name
'Li, Shuqin'
'Li, Huisheng'

_publ_section_title
;
 1,4-Bis(4-chlorophenyl)butane-1,4-dione
;
_journal_coeditor_code KP2197
_journal_issue 12
_journal_name_full 'Acta Crystallographica Section E'
_journal_page_first o2470
_journal_paper_doi 10.1107/S1600536808039251
_journal_volume 64
_journal_year 2008
_chemical_formula_iupac 'C16 H12 Cl2 O2'
_chemical_formula_moiety 'C16 H12 Cl2 O2'
_chemical_formula_sum 'C16 H12 Cl2 O2'
_chemical_formula_weight 307.16
_chemical_name_systematic
;
1,4-Bis(4-chlorophenyl)butane-1,4-dione
;
_space_group_IT_number 14
_symmetry_cell_setting monoclinic
_symmetry_space_group_name_Hall '-P 2ybc'
_symmetry_space_group_name_H-M 'P 1 21/c 1'
_atom_sites_solution_hydrogens geom
_atom_sites_solution_primary direct
_atom_sites_solution_secondary difmap
_audit_creation_method SHELXL-97
_cell_angle_alpha 90.00
_cell_angle_beta 95.272(2)
_cell_angle_gamma 90.00
_cell_formula_units_Z 4
_cell_length_a 10.3663(2)
_cell_length_b 5.25320(10)
_cell_length_c 26.1125(6)
_cell_measurement_reflns_used 3417
_cell_measurement_temperature 298(2)
_cell_measurement_theta_max 23.12
_cell_measurement_theta_min 2.63
_cell_volume 1415.97(5)
_computing_cell_refinement 'SMART (Bruker, 2001)'
_computing_data_collection 'SMART (Bruker, 2001)'
_computing_data_reduction 'SAINT (Bruker, 1999)'
_computing_molecular_graphics 'SHELXTL (Sheldrick, 2008)'
_computing_publication_material 'SHELXTL (Sheldrick, 2008)'
_computing_structure_refinement 'SHELXL97 (Sheldrick, 2008)'
_computing_structure_solution 'SHELXS97 (Sheldrick, 2008)'
_diffrn_ambient_temperature 298(2)
_diffrn_measured_fraction_theta_full 0.997
_diffrn_measured_fraction_theta_max 0.997
_diffrn_measurement_device_type 'Bruker SMART CCD area-detector'
_diffrn_measurement_method '\f and \w'
_diffrn_radiation_monochromator graphite
_diffrn_radiation_source 'fine-focus sealed tube'
_diffrn_radiation_type MoK\a
_diffrn_radiation_wavelength 0.71073
_diffrn_reflns_av_R_equivalents 0.0580
_diffrn_reflns_av_sigmaI/netI 0.0409
_diffrn_reflns_limit_h_max 12
_diffrn_reflns_limit_h_min -12
_diffrn_reflns_limit_k_max 6
_diffrn_reflns_limit_k_min -6
_diffrn_reflns_limit_l_max 32
_diffrn_reflns_limit_l_min -31
_diffrn_reflns_number 14170
_diffrn_reflns_theta_full 26.00
_diffrn_reflns_theta_max 26.00
_diffrn_reflns_theta_min 1.57
_exptl_absorpt_coefficient_mu 0.456
_exptl_absorpt_correction_T_max 0.9559
_exptl_absorpt_correction_T_min 0.9144
_exptl_absorpt_correction_type multi-scan
_exptl_absorpt_process_details '(SADABS; Sheldrick, 1997)'
_exptl_crystal_colour colourless
_exptl_crystal_density_diffrn 1.441
_exptl_crystal_density_method 'not measured'
_exptl_crystal_description block
_exptl_crystal_F_000 632
_exptl_crystal_size_max 0.20
_exptl_crystal_size_mid 0.10
_exptl_crystal_size_min 0.10
_refine_diff_density_max 0.205
_refine_diff_density_min -0.234
_refine_ls_extinction_method none
_refine_ls_goodness_of_fit_ref 0.973
_refine_ls_hydrogen_treatment constr
_refine_ls_matrix_type full
_refine_ls_number_parameters 181
_refine_ls_number_reflns 2789
_refine_ls_number_restraints 0
_refine_ls_restrained_S_all 0.973
_refine_ls_R_factor_all 0.0633
_refine_ls_R_factor_gt 0.0422
_refine_ls_shift/su_max 0.001
_refine_ls_shift/su_mean 0.000
_refine_ls_structure_factor_coef Fsqd
_refine_ls_weighting_details 'calc w=1/[\s^2^(Fo^2^)+(0.0637P)^2^] where P=(Fo^2^+2Fc^2^)/3'
_refine_ls_weighting_scheme calc
_refine_ls_wR_factor_gt 0.1110
_refine_ls_wR_factor_ref 0.1173
_reflns_number_gt 1836
_reflns_number_total 2789
_reflns_threshold_expression I>2\s(I)
_cod_data_source_file kp2197.cif
_cod_data_source_block I
_cod_depositor_comments
;
The following automatic conversions were performed:
'_symmetry_cell_setting' value 'Monoclinic' changed to 'monoclinic'
according to '/home/saulius/struct/CIF-dictionaries/cif_core.dic'
dictionary named 'cif_core.dic' version 2.4.1 from 2010-06-29.

Automatic conversion script
Id: cif_fix_enum 1527 2010-12-29 10:47:43Z saulius 

The following automatic conversions were performed:

'_symmetry_cell_setting' value 'Monoclinic' changed to 'monoclinic'
according to /home/saulius/struct/CIF-dictionaries/cif_core.dic
dictionary named 'cif_core.dic' version 2.4.1 from 2010-06-29.

Automatic conversion script
Id: cif_fix_values 1715 2011-07-08 13:25:40Z adriana 
;
_cod_original_sg_symbol_H-M 'P 21/c'
_cod_database_code 2220262
_cod_database_fobs_code 2220262

loop_
_symmetry_equiv_pos_as_xyz
'x, y, z'
'-x, y+1/2, -z+1/2'
'-x, -y, -z'
'x, -y-1/2, z-1/2'

loop_
_atom_site_type_symbol
_atom_site_label
_atom_site_fract_x
_atom_site_fract_y
_atom_site_fract_z
_atom_site_U_iso_or_equiv
_atom_site_adp_type
_atom_site_calc_flag
_atom_site_refinement_flags
_atom_site_occupancy
C C1 0.3102(2) 0.4151(4) 0.32315(8) 0.0609(5) Uani d . 1
C C2 0.3437(2) 0.2160(4) 0.35628(8) 0.0658(6) Uani d . 1
H H2 0.4069 0.0995 0.3488 0.079 Uiso calc R 1
C C3 0.2824(2) 0.1933(4) 0.40024(8) 0.0612(6) Uani d . 1
H H3 0.3041 0.0584 0.4225 0.073 Uiso calc R 1
C C4 0.18851(19) 0.3661(3) 0.41264(8) 0.0524(5) Uani d . 1
C C5 0.1579(2) 0.5660(4) 0.37840(8) 0.0590(5) Uani d . 1
H H5 0.0960 0.6851 0.3859 0.071 Uiso calc R 1
C C6 0.2175(2) 0.5899(4) 0.33398(8) 0.0627(6) Uani d . 1
H H6 0.1955 0.7228 0.3113 0.075 Uiso calc R 1
C C7 0.1272(2) 0.3362(4) 0.46133(8) 0.0559(5) Uani d . 1
C C8 0.0298(2) 0.5308(4) 0.47540(7) 0.0576(5) Uani d . 1
H H8A -0.0386 0.5432 0.4476 0.069 Uiso calc R 1
H H8B 0.0719 0.6955 0.4790 0.069 Uiso calc R 1
C C9 0.1559(2) 0.7318(4) 0.15908(8) 0.0593(5) Uani d . 1
C C10 0.1743(2) 0.6200(4) 0.11264(8) 0.0623(6) Uani d . 1
H H10 0.1275 0.4755 0.1019 0.075 Uiso calc R 1
C C11 0.2621(2) 0.7227(4) 0.08217(8) 0.0575(5) Uani d . 1
H H11 0.2745 0.6459 0.0509 0.069 Uiso calc R 1
C C12 0.33228(18) 0.9383(3) 0.09714(7) 0.0508(5) Uani d . 1
C C13 0.3118(2) 1.0476(4) 0.14417(8) 0.0628(6) Uani d . 1
H H13 0.3581 1.1926 0.1549 0.075 Uiso calc R 1
C C14 0.2249(2) 0.9467(4) 0.17514(8) 0.0674(6) Uani d . 1
H H14 0.2127 1.0220 0.2066 0.081 Uiso calc R 1
C C15 0.42674(19) 1.0574(4) 0.06459(7) 0.0537(5) Uani d . 1
C C16 0.45259(19) 0.9285(4) 0.01517(8) 0.0558(5) Uani d . 1
H H16A 0.3713 0.9095 -0.0061 0.067 Uiso calc R 1
H H16B 0.4865 0.7594 0.0229 0.067 Uiso calc R 1
Cl Cl1 0.04740(6) 0.59996(12) 0.19828(2) 0.0828(2) Uani d . 1
Cl Cl2 0.38806(6) 0.44975(15) 0.26764(2) 0.0908(3) Uani d . 1
O O1 0.15594(16) 0.1582(3) 0.48988(6) 0.0830(5) Uani d . 1
O O2 0.48192(15) 1.2536(3) 0.07810(6) 0.0746(5) Uani d . 1

loop_
_atom_site_aniso_label
_atom_site_aniso_U_11
_atom_site_aniso_U_22
_atom_site_aniso_U_33
_atom_site_aniso_U_12
_atom_site_aniso_U_13
_atom_site_aniso_U_23
C1 0.0561(13) 0.0641(12) 0.0619(13) -0.0073(11) 0.0012(10) -0.0094(10)
C2 0.0571(13) 0.0598(13) 0.0800(15) 0.0045(11) 0.0034(12) -0.0096(12)
C3 0.0596(14) 0.0472(11) 0.0746(14) 0.0029(10) -0.0055(11) 0.0030(10)
C4 0.0524(12) 0.0432(10) 0.0596(12) -0.0020(9) -0.0061(10) 0.0006(9)
C5 0.0639(14) 0.0499(11) 0.0632(13) 0.0086(10) 0.0063(10) 0.0010(10)
C6 0.0705(15) 0.0559(12) 0.0609(13) 0.0026(11) 0.0023(11) 0.0044(10)
C7 0.0566(13) 0.0454(11) 0.0637(13) -0.0034(9) -0.0049(10) 0.0052(9)
C8 0.0648(14) 0.0473(11) 0.0600(12) -0.0027(10) 0.0017(10) 0.0039(9)
C9 0.0569(13) 0.0607(12) 0.0600(13) 0.0043(10) 0.0036(10) 0.0077(10)
C10 0.0634(14) 0.0543(12) 0.0682(14) -0.0080(10) 0.0007(11) -0.0027(10)
C11 0.0614(13) 0.0531(11) 0.0575(12) -0.0005(10) 0.0036(10) -0.0074(9)
C12 0.0530(12) 0.0478(10) 0.0504(11) 0.0042(9) -0.0017(9) -0.0011(9)
C13 0.0733(15) 0.0528(12) 0.0609(13) -0.0079(11) -0.0011(11) -0.0067(10)
C14 0.0807(16) 0.0673(14) 0.0543(12) -0.0008(12) 0.0064(11) -0.0065(11)
C15 0.0502(12) 0.0520(11) 0.0577(12) 0.0030(10) -0.0020(9) -0.0021(9)
C16 0.0504(12) 0.0559(11) 0.0599(12) 0.0011(9) -0.0012(9) -0.0014(9)
Cl1 0.0788(5) 0.0941(5) 0.0772(4) -0.0099(3) 0.0169(3) 0.0112(3)
Cl2 0.0818(5) 0.1167(6) 0.0764(4) 0.0026(4) 0.0215(3) -0.0058(4)
O1 0.0957(13) 0.0697(10) 0.0855(11) 0.0224(9) 0.0175(9) 0.0298(9)
O2 0.0803(11) 0.0631(9) 0.0819(11) -0.0212(8) 0.0150(8) -0.0150(8)

loop_
_atom_type_symbol
_atom_type_description
_atom_type_scat_dispersion_real
_atom_type_scat_dispersion_imag
_atom_type_scat_source
C C 0.0033 0.0016 'International Tables Vol C Tables 4.2.6.8 and 6.1.1.4'
H H 0.0000 0.0000 'International Tables Vol C Tables 4.2.6.8 and 6.1.1.4'
O O 0.0106 0.0060 'International Tables Vol C Tables 4.2.6.8 and 6.1.1.4'
Cl Cl 0.1484 0.1585 'International Tables Vol C Tables 4.2.6.8 and 6.1.1.4'

loop_
_geom_angle_atom_site_label_1
_geom_angle_atom_site_label_2
_geom_angle_atom_site_label_3
_geom_angle_site_symmetry_1
_geom_angle_site_symmetry_3
_geom_angle
C6 C1 C2 . . 121.1(2)
C6 C1 Cl2 . . 119.31(17)
C2 C1 Cl2 . . 119.60(18)
C3 C2 C1 . . 118.8(2)
C3 C2 H2 . . 120.6
C1 C2 H2 . . 120.6
C2 C3 C4 . . 121.84(19)
C2 C3 H3 . . 119.1
C4 C3 H3 . . 119.1
C3 C4 C5 . . 117.68(19)
C3 C4 C7 . . 119.70(18)
C5 C4 C7 . . 122.62(19)
C6 C5 C4 . . 121.17(19)
C6 C5 H5 . . 119.4
C4 C5 H5 . . 119.4
C5 C6 C1 . . 119.39(19)
C5 C6 H6 . . 120.3
C1 C6 H6 . . 120.3
O1 C7 C4 . . 120.50(19)
O1 C7 C8 . . 120.30(19)
C4 C7 C8 . . 119.20(16)
C7 C8 C8 . 3_566 113.5(2)
C7 C8 H8A . . 108.9
C8 C8 H8A 3_566 . 108.9
C7 C8 H8B . . 108.9
C8 C8 H8B 3_566 . 108.9
H8A C8 H8B . . 107.7
C10 C9 C14 . . 120.4(2)
C10 C9 Cl1 . . 120.01(17)
C14 C9 Cl1 . . 119.58(16)
C11 C10 C9 . . 119.75(19)
C11 C10 H10 . . 120.1
C9 C10 H10 . . 120.1
C10 C11 C12 . . 121.17(19)
C10 C11 H11 . . 119.4
C12 C11 H11 . . 119.4
C11 C12 C13 . . 117.95(19)
C11 C12 C15 . . 122.57(17)
C13 C12 C15 . . 119.47(17)
C14 C13 C12 . . 121.59(19)
C14 C13 H13 . . 119.2
C12 C13 H13 . . 119.2
C13 C14 C9 . . 119.2(2)
C13 C14 H14 . . 120.4
C9 C14 H14 . . 120.4
O2 C15 C12 . . 120.42(18)
O2 C15 C16 . . 120.99(19)
C12 C15 C16 . . 118.58(17)
C15 C16 C16 . 3_675 113.6(2)
C15 C16 H16A . . 108.8
C16 C16 H16A 3_675 . 108.8
C15 C16 H16B . . 108.8
C16 C16 H16B 3_675 . 108.8
H16A C16 H16B . . 107.7
C9 Cl1 Cl2 . . 75.29(7)
C1 Cl2 Cl1 . . 86.46(7)

loop_
_geom_bond_atom_site_label_1
_geom_bond_atom_site_label_2
_geom_bond_site_symmetry_2
_geom_bond_distance
C1 C6 . 1.377(3)
C1 C2 . 1.381(3)
C1 Cl2 . 1.732(2)
C2 C3 . 1.368(3)
C2 H2 . 0.9300
C3 C4 . 1.391(3)
C3 H3 . 0.9300
C4 C5 . 1.397(3)
C4 C7 . 1.481(3)
C5 C6 . 1.369(3)
C5 H5 . 0.9300
C6 H6 . 0.9300
C7 O1 . 1.216(2)
C7 C8 . 1.506(3)
C8 C8 3_566 1.511(4)
C8 H8A . 0.9700
C8 H8B . 0.9700
C9 C10 . 1.376(3)
C9 C14 . 1.381(3)
C9 Cl1 . 1.733(2)
C10 C11 . 1.373(3)
C10 H10 . 0.9300
C11 C12 . 1.383(3)
C11 H11 . 0.9300
C12 C13 . 1.390(3)
C12 C15 . 1.492(3)
C13 C14 . 1.371(3)
C13 H13 . 0.9300
C14 H14 . 0.9300
C15 O2 . 1.215(2)
C15 C16 . 1.503(3)
C16 C16 3_675 1.517(4)
C16 H16A . 0.9700
C16 H16B . 0.9700
Cl1 Cl2 . 3.8985(9)

loop_
_geom_hbond_atom_site_label_D
_geom_hbond_atom_site_label_H
_geom_hbond_atom_site_label_A
_geom_hbond_site_symmetry_A
_geom_hbond_distance_DH
_geom_hbond_distance_HA
_geom_hbond_distance_DA
_geom_hbond_angle_DHA
C8 H8B O1 1_565 0.97 2.59 3.553(3) 172.9
C11 H11 O1 4_565 0.93 2.50 3.246(2) 137.5
C8 H8A Cg1 2_545 0.97 2.98 3.876(2) 154

loop_
_geom_torsion_atom_site_label_1
_geom_torsion_atom_site_label_2
_geom_torsion_atom_site_label_3
_geom_torsion_atom_site_label_4
_geom_torsion_site_symmetry_4
_geom_torsion
C6 C1 C2 C3 . 0.5(3)
Cl2 C1 C2 C3 . 179.23(15)
C1 C2 C3 C4 . -0.6(3)
C2 C3 C4 C5 . 0.2(3)
C2 C3 C4 C7 . -178.57(18)
C3 C4 C5 C6 . 0.5(3)
C7 C4 C5 C6 . 179.23(18)
C4 C5 C6 C1 . -0.7(3)
C2 C1 C6 C5 . 0.2(3)
Cl2 C1 C6 C5 . -178.55(15)
C3 C4 C7 O1 . -1.9(3)
C5 C4 C7 O1 . 179.45(18)
C3 C4 C7 C8 . 177.44(18)
C5 C4 C7 C8 . -1.2(3)
O1 C7 C8 C8 3_566 -3.6(3)
C4 C7 C8 C8 3_566 177.0(2)
C14 C9 C10 C11 . 0.1(3)
Cl1 C9 C10 C11 . -178.83(15)
C9 C10 C11 C12 . -0.4(3)
C10 C11 C12 C13 . 0.3(3)
C10 C11 C12 C15 . -178.93(18)
C11 C12 C13 C14 . 0.0(3)
C15 C12 C13 C14 . 179.26(19)
C12 C13 C14 C9 . -0.2(3)
C10 C9 C14 C13 . 0.2(3)
Cl1 C9 C14 C13 . 179.13(16)
C11 C12 C15 O2 . 176.53(19)
C13 C12 C15 O2 . -2.7(3)
C11 C12 C15 C16 . -3.9(3)
C13 C12 C15 C16 . 176.85(17)
O2 C15 C16 C16 3_675 -2.1(3)
C12 C15 C16 C16 3_675 178.39(19)
C10 C9 Cl1 Cl2 . 107.86(17)
C14 C9 Cl1 Cl2 . -71.11(16)
C6 C1 Cl2 Cl1 . -43.73(16)
C2 C1 Cl2 Cl1 . 137.48(16)
C9 Cl1 Cl2 C1 . 158.48(10)
